data_2209131
loop_
_publ_author_name
'Li-Fang Zhao'

_publ_section_title (<i>E</i>)-1-(2,4-Dinitrophenyl)-2-(2-isopropyl-5-methyl-1-nitrocyclohexyl)diazene
_journal_coeditor_code CV2033
_journal_issue 6
_journal_name_full 'Acta Crystallographica Section E'
_journal_page_first o2160
_journal_page_last o2162
_journal_paper_doi 10.1107/S1600536806015078
_journal_volume 62
_journal_year 2006
_chemical_formula_iupac 'C16 H21 N5 O6'
_chemical_formula_moiety 'C16 H21 N5 O6'
_chemical_formula_sum 'C16 H21 N5 O6'
_chemical_formula_weight 379.38
_chemical_name_systematic
;
(E)-1-(2,4-Dinitrophenyl)-2-(2-isopropyl-5-methyl-1-nitrocyclohexyl)diazene
;
_space_group_IT_number 4
_symmetry_cell_setting monoclinic
_symmetry_space_group_name_Hall 'P 2yb'
_symmetry_space_group_name_H-M 'P 1 21 1'
_atom_sites_solution_hydrogens geom
_atom_sites_solution_primary direct
_atom_sites_solution_secondary difmap
_audit_creation_method SHELXL97
_cell_angle_alpha 90.00
_cell_angle_beta 107.46(2)
_cell_angle_gamma 90.00
_cell_formula_units_Z 2
_cell_length_a 8.419(2)
_cell_length_b 9.382(2)
_cell_length_c 12.366(4)
_cell_measurement_reflns_used 34
_cell_measurement_temperature 298(2)
_cell_measurement_theta_max 16.76
_cell_measurement_theta_min 3.33
_cell_volume 931.8(4)
_computing_cell_refinement XSCANS
_computing_data_collection 'XSCANS (Siemens, 1992)'
_computing_data_reduction XSCANS
_computing_molecular_graphics 'SHELXTL (Bruker, 1997)'
_computing_publication_material SHELXTL
_computing_structure_refinement 'SHELXL97 (Sheldrick, 1997)'
_computing_structure_solution 'SHELXS97 (Sheldrick, 1997)'
_diffrn_ambient_temperature 298(2)
_diffrn_measured_fraction_theta_full 1.000
_diffrn_measured_fraction_theta_max 1.000
_diffrn_measurement_device_type 'Siemens P4'
_diffrn_measurement_method \w
_diffrn_radiation_monochromator graphite
_diffrn_radiation_source 'fine-focus sealed tube'
_diffrn_radiation_type MoK\a
_diffrn_radiation_wavelength 0.71073
_diffrn_reflns_av_R_equivalents 0.0213
_diffrn_reflns_av_sigmaI/netI 0.0451
_diffrn_reflns_limit_h_max 10
_diffrn_reflns_limit_h_min 0
_diffrn_reflns_limit_k_max 11
_diffrn_reflns_limit_k_min 0
_diffrn_reflns_limit_l_max 14
_diffrn_reflns_limit_l_min -15
_diffrn_reflns_number 2185
_diffrn_reflns_theta_full 26.49
_diffrn_reflns_theta_max 26.49
_diffrn_reflns_theta_min 1.73
_diffrn_standards_decay_% 1.48
_diffrn_standards_interval_count 97
_diffrn_standards_number 3
_exptl_absorpt_coefficient_mu 0.105
_exptl_absorpt_correction_T_max 0.9793
_exptl_absorpt_correction_T_min 0.9503
_exptl_absorpt_correction_type multi-scan
_exptl_absorpt_process_details '(SADABS; Sheldrick, 1996)'
_exptl_crystal_colour orange
_exptl_crystal_density_diffrn 1.352
_exptl_crystal_density_method 'not measured'
_exptl_crystal_description block
_exptl_crystal_F_000 400
_exptl_crystal_size_max 0.49
_exptl_crystal_size_mid 0.37
_exptl_crystal_size_min 0.20
_refine_diff_density_max 0.133
_refine_diff_density_min -0.129
_refine_ls_extinction_coef 0.043(4)
_refine_ls_extinction_expression Fc^*^=kFc[1+0.001xFc^2^\l^3^/sin(2\q)]^-1/4^
_refine_ls_extinction_method 'SHELXL97 (Sheldrick, 1997)'
_refine_ls_goodness_of_fit_ref 0.879
_refine_ls_hydrogen_treatment constr
_refine_ls_matrix_type full
_refine_ls_number_parameters 248
_refine_ls_number_reflns 2049
_refine_ls_number_restraints 1
_refine_ls_restrained_S_all 0.879
_refine_ls_R_factor_all 0.0668
_refine_ls_R_factor_gt 0.0382
_refine_ls_shift/su_max 0.000
_refine_ls_shift/su_mean 0.000
_refine_ls_structure_factor_coef Fsqd
_refine_ls_weighting_details 'calc w = 1/[\s^2^(Fo^2^)+(0.0446P)^2^] where P=(Fo^2^+2Fc^2^)/3'
_refine_ls_weighting_scheme calc
_refine_ls_wR_factor_gt 0.0790
_refine_ls_wR_factor_ref 0.0872
_reflns_number_gt 1333
_reflns_number_total 2049
_reflns_threshold_expression I>2\s(I)
_cod_data_source_file cv2033.cif
_cod_data_source_block I
_cod_depositor_comments
;
The following automatic conversions were performed:
'_symmetry_cell_setting' value 'Monoclinic' changed to 'monoclinic'
according to '/home/saulius/struct/CIF-dictionaries/cif_core.dic'
dictionary named 'cif_core.dic' version 2.4.1 from 2010-06-29.

Automatic conversion script
Id: cif_fix_enum 1527 2010-12-29 10:47:43Z saulius 

The following automatic conversions were performed:

'_symmetry_cell_setting' value 'Monoclinic' changed to 'monoclinic'
according to /home/saulius/struct/CIF-dictionaries/cif_core.dic
dictionary named 'cif_core.dic' version 2.4.1 from 2010-06-29.

Automatic conversion script
Id: cif_fix_values 1715 2011-07-08 13:25:40Z adriana 
;
_cod_original_sg_symbol_H-M 'P 21'
_cod_database_code 2209131
_cod_database_fobs_code 2209131

loop_
_symmetry_equiv_pos_as_xyz
'x, y, z'
'-x, y+1/2, -z'

loop_
_atom_site_type_symbol
_atom_site_label
_atom_site_fract_x
_atom_site_fract_y
_atom_site_fract_z
_atom_site_U_iso_or_equiv
_atom_site_adp_type
_atom_site_calc_flag
_atom_site_refinement_flags
_atom_site_occupancy
O O1 0.6632(3) 0.4596(3) 0.8362(2) 0.0691(7) Uani d . 1
O O2 0.5196(3) 0.3440(3) 0.6910(2) 0.0938(10) Uani d . 1
O O3 0.8438(3) -0.2093(3) 0.7821(3) 0.1009(11) Uani d . 1
O O4 0.8006(3) -0.3800(3) 0.6614(3) 0.0917(9) Uani d . 1
O O5 0.2162(4) -0.5155(4) 0.5212(3) 0.1077(11) Uani d . 1
O O6 0.0279(3) -0.3551(4) 0.5040(3) 0.1098(11) Uani d . 1
N N1 0.6308(3) 0.3521(3) 0.7796(2) 0.0518(7) Uani d . 1
N N2 0.7577(4) -0.2747(3) 0.7003(3) 0.0669(8) Uani d . 1
N N3 0.1724(4) -0.3935(5) 0.5292(2) 0.0760(10) Uani d . 1
N N4 0.6700(3) 0.0249(3) 0.7009(2) 0.0503(7) Uani d . 1
N N5 0.6277(3) 0.1048(3) 0.7663(2) 0.0474(6) Uani d . 1
C C1 0.7447(3) 0.2211(3) 0.8149(2) 0.0411(7) Uani d . 1
C C2 0.8026(3) 0.2075(3) 0.9449(2) 0.0424(7) Uani d . 1
H H2 0.8538 0.2992 0.9739 0.051 Uiso calc R 1
C C3 0.9427(3) 0.0970(4) 0.9787(2) 0.0519(8) Uani d . 1
H H3A 0.9807 0.0878 1.0606 0.062 Uiso calc R 1
H H3B 0.9003 0.0051 0.9470 0.062 Uiso calc R 1
C C4 1.0884(3) 0.1395(4) 0.9368(3) 0.0567(9) Uani d . 1
H H4A 1.1318 0.2306 0.9696 0.068 Uiso calc R 1
H H4B 1.1764 0.0693 0.9620 0.068 Uiso calc R 1
C C5 1.0377(3) 0.1504(4) 0.8087(3) 0.0542(9) Uani d . 1
H H5 1.0059 0.0553 0.7767 0.065 Uiso calc R 1
C C6 0.8880(4) 0.2493(4) 0.7662(3) 0.0500(8) Uani d . 1
H H6A 0.9254 0.3467 0.7838 0.060 Uiso calc R 1
H H6B 0.8461 0.2413 0.6843 0.060 Uiso calc R 1
C C7 1.1821(4) 0.2044(5) 0.7682(3) 0.0796(13) Uani d . 1
H H7A 1.2142 0.2980 0.7984 0.119 Uiso calc R 1
H H7B 1.1475 0.2084 0.6869 0.119 Uiso calc R 1
H H7C 1.2751 0.1408 0.7940 0.119 Uiso calc R 1
C C8 0.6610(4) 0.1838(4) 0.9999(3) 0.0506(8) Uani d . 1
H H8 0.5635 0.2375 0.9553 0.061 Uiso calc R 1
C C9 0.6087(4) 0.0287(4) 1.0020(3) 0.0752(11) Uani d . 1
H H9A 0.5139 0.0232 1.0297 0.113 Uiso calc R 1
H H9B 0.6991 -0.0249 1.0510 0.113 Uiso calc R 1
H H9C 0.5803 -0.0099 0.9268 0.113 Uiso calc R 1
C C10 0.7125(4) 0.2438(5) 1.1195(3) 0.0748(12) Uani d . 1
H H10A 0.8090 0.1939 1.1649 0.112 Uiso calc R 1
H H10B 0.6229 0.2321 1.1518 0.112 Uiso calc R 1
H H10C 0.7380 0.3433 1.1172 0.112 Uiso calc R 1
C C11 0.5439(4) -0.0826(4) 0.6562(2) 0.0461(8) Uani d . 1
C C12 0.5847(4) -0.2250(4) 0.6520(2) 0.0481(8) Uani d . 1
C C13 0.4649(4) -0.3269(4) 0.6076(2) 0.0541(9) Uani d . 1
H H13 0.4933 -0.4222 0.6043 0.065 Uiso calc R 1
C C14 0.3024(4) -0.2828(4) 0.5686(2) 0.0539(8) Uani d . 1
C C15 0.2572(4) -0.1428(4) 0.5684(3) 0.0581(9) Uani d . 1
H H15 0.1461 -0.1158 0.5399 0.070 Uiso calc R 1
C C16 0.3793(4) -0.0424(4) 0.6110(2) 0.0562(9) Uani d . 1
H H16 0.3507 0.0535 0.6093 0.067 Uiso calc R 1

loop_
_atom_site_aniso_label
_atom_site_aniso_U_11
_atom_site_aniso_U_22
_atom_site_aniso_U_33
_atom_site_aniso_U_12
_atom_site_aniso_U_13
_atom_site_aniso_U_23
O1 0.0880(17) 0.0513(15) 0.0662(15) 0.0156(14) 0.0206(13) -0.0040(14)
O2 0.0793(18) 0.0657(18) 0.097(2) 0.0042(16) -0.0333(16) 0.0120(17)
O3 0.0649(16) 0.085(2) 0.116(2) 0.0099(16) -0.0292(16) -0.0191(19)
O4 0.0740(17) 0.080(2) 0.120(2) 0.0186(17) 0.0270(15) -0.0200(19)
O5 0.114(3) 0.075(2) 0.109(2) -0.033(2) -0.0045(18) 0.003(2)
O6 0.0606(17) 0.126(3) 0.128(2) -0.037(2) 0.0058(15) -0.003(2)
N1 0.0484(16) 0.0487(17) 0.0568(17) 0.0039(14) 0.0136(14) 0.0083(16)
N2 0.0545(17) 0.0568(19) 0.082(2) 0.0030(18) 0.0093(15) 0.0006(19)
N3 0.070(2) 0.086(3) 0.0591(19) -0.025(2) -0.0007(16) 0.013(2)
N4 0.0461(14) 0.0556(17) 0.0462(14) 0.0004(14) 0.0093(12) -0.0044(14)
N5 0.0422(14) 0.0478(16) 0.0475(15) -0.0002(13) 0.0063(12) -0.0038(13)
C1 0.0397(15) 0.0373(16) 0.0443(16) 0.0026(15) 0.0099(12) -0.0012(15)
C2 0.0413(15) 0.0426(18) 0.0419(16) -0.0004(14) 0.0103(12) -0.0017(15)
C3 0.0431(17) 0.056(2) 0.0527(18) 0.0028(17) 0.0084(14) 0.0072(17)
C4 0.0358(15) 0.067(2) 0.063(2) 0.0059(17) 0.0087(13) -0.0021(18)
C5 0.0393(16) 0.062(2) 0.061(2) -0.0009(16) 0.0149(14) -0.0096(17)
C6 0.0455(17) 0.056(2) 0.0487(17) -0.0043(16) 0.0151(13) -0.0005(16)
C7 0.0498(18) 0.121(4) 0.075(2) -0.008(2) 0.0299(16) -0.019(3)
C8 0.0418(16) 0.061(2) 0.0502(18) 0.0012(16) 0.0157(13) 0.0030(16)
C9 0.075(2) 0.076(3) 0.085(3) -0.008(2) 0.039(2) 0.010(2)
C10 0.072(2) 0.103(3) 0.057(2) 0.004(2) 0.0305(17) -0.006(2)
C11 0.0439(18) 0.050(2) 0.0401(17) -0.0027(16) 0.0065(14) -0.0021(15)
C12 0.0458(17) 0.054(2) 0.0420(17) 0.0022(16) 0.0088(14) 0.0001(15)
C13 0.062(2) 0.050(2) 0.0447(18) -0.0045(17) 0.0066(15) -0.0004(16)
C14 0.0507(18) 0.066(2) 0.0383(16) -0.0126(19) 0.0036(13) 0.0009(17)
C15 0.0402(17) 0.073(3) 0.052(2) -0.0006(19) 0.0007(14) -0.0046(19)
C16 0.0491(19) 0.060(2) 0.0538(19) 0.0039(18) 0.0067(15) -0.0058(18)

loop_
_atom_type_symbol
_atom_type_description
_atom_type_scat_dispersion_real
_atom_type_scat_dispersion_imag
_atom_type_scat_source
C C 0.0033 0.0016 'International Tables Vol C Tables 4.2.6.8 and 6.1.1.4'
H H 0.0000 0.0000 'International Tables Vol C Tables 4.2.6.8 and 6.1.1.4'
N N 0.0061 0.0033 'International Tables Vol C Tables 4.2.6.8 and 6.1.1.4'
O O 0.0106 0.0060 'International Tables Vol C Tables 4.2.6.8 and 6.1.1.4'

loop_
_geom_angle_atom_site_label_1
_geom_angle_atom_site_label_2
_geom_angle_atom_site_label_3
_geom_angle
O2 N1 O1 123.6(3)
O2 N1 C1 117.0(3)
O1 N1 C1 119.2(2)
O4 N2 O3 124.8(3)
O4 N2 C12 118.5(3)
O3 N2 C12 116.5(3)
O5 N3 O6 124.3(4)
O5 N3 C14 118.3(4)
O6 N3 C14 117.4(4)
N5 N4 C11 110.6(2)
N4 N5 C1 115.4(2)
N5 C1 C6 118.6(3)
N5 C1 C2 109.2(2)
C6 C1 C2 112.8(2)
N5 C1 N1 101.1(2)
C6 C1 N1 104.4(2)
C2 C1 N1 109.7(2)
C3 C2 C1 108.5(2)
C3 C2 C8 114.3(2)
C1 C2 C8 115.1(2)
C3 C2 H2 106.0
C1 C2 H2 106.0
C8 C2 H2 106.0
C4 C3 C2 111.3(3)
C4 C3 H3A 109.4
C2 C3 H3A 109.4
C4 C3 H3B 109.4
C2 C3 H3B 109.4
H3A C3 H3B 108.0
C5 C4 C3 111.8(2)
C5 C4 H4A 109.3
C3 C4 H4A 109.3
C5 C4 H4B 109.3
C3 C4 H4B 109.3
H4A C4 H4B 107.9
C4 C5 C6 110.2(2)
C4 C5 C7 111.2(2)
C6 C5 C7 109.9(3)
C4 C5 H5 108.5
C6 C5 H5 108.5
C7 C5 H5 108.5
C1 C6 C5 115.3(3)
C1 C6 H6A 108.4
C5 C6 H6A 108.4
C1 C6 H6B 108.4
C5 C6 H6B 108.4
H6A C6 H6B 107.5
C5 C7 H7A 109.5
C5 C7 H7B 109.5
H7A C7 H7B 109.5
C5 C7 H7C 109.5
H7A C7 H7C 109.5
H7B C7 H7C 109.5
C10 C8 C9 109.7(3)
C10 C8 C2 109.9(2)
C9 C8 C2 114.1(3)
C10 C8 H8 107.7
C9 C8 H8 107.7
C2 C8 H8 107.7
C8 C9 H9A 109.5
C8 C9 H9B 109.5
H9A C9 H9B 109.5
C8 C9 H9C 109.5
H9A C9 H9C 109.5
H9B C9 H9C 109.5
C8 C10 H10A 109.5
C8 C10 H10B 109.5
H10A C10 H10B 109.5
C8 C10 H10C 109.5
H10A C10 H10C 109.5
H10B C10 H10C 109.5
C16 C11 C12 118.6(3)
C16 C11 N4 119.7(3)
C12 C11 N4 121.6(3)
C13 C12 C11 121.6(3)
C13 C12 N2 117.2(3)
C11 C12 N2 121.1(3)
C14 C13 C12 117.7(3)
C14 C13 H13 121.2
C12 C13 H13 121.2
C15 C14 C13 122.5(3)
C15 C14 N3 119.7(3)
C13 C14 N3 117.7(4)
C14 C15 C16 118.7(3)
C14 C15 H15 120.6
C16 C15 H15 120.6
C15 C16 C11 120.7(3)
C15 C16 H16 119.6
C11 C16 H16 119.6

loop_
_geom_bond_atom_site_label_1
_geom_bond_atom_site_label_2
_geom_bond_distance
O1 N1 1.211(3)
O2 N1 1.211(3)
O3 N2 1.219(4)
O4 N2 1.201(4)
O5 N3 1.215(4)
O6 N3 1.216(4)
N1 C1 1.540(4)
N2 C12 1.475(4)
N3 C14 1.481(5)
N4 N5 1.231(3)
N4 C11 1.449(4)
N5 C1 1.472(4)
C1 C6 1.525(4)
C1 C2 1.539(4)
C2 C3 1.531(4)
C2 C8 1.555(4)
C2 H2 0.9800
C3 C4 1.521(4)
C3 H3A 0.9700
C3 H3B 0.9700
C4 C5 1.516(4)
C4 H4A 0.9700
C4 H4B 0.9700
C5 C6 1.526(4)
C5 C7 1.533(4)
C5 H5 0.9800
C6 H6A 0.9700
C6 H6B 0.9700
C7 H7A 0.9600
C7 H7B 0.9600
C7 H7C 0.9600
C8 C10 1.519(4)
C8 C9 1.523(5)
C8 H8 0.9800
C9 H9A 0.9600
C9 H9B 0.9600
C9 H9C 0.9600
C10 H10A 0.9600
C10 H10B 0.9600
C10 H10C 0.9600
C11 C16 1.382(4)
C11 C12 1.384(4)
C12 C13 1.378(4)
C13 C14 1.371(4)
C13 H13 0.9300
C14 C15 1.368(5)
C15 C16 1.377(4)
C15 H15 0.9300
C16 H16 0.9300

loop_
_geom_hbond_atom_site_label_D
_geom_hbond_atom_site_label_H
_geom_hbond_atom_site_label_A
_geom_hbond_site_symmetry_A
_geom_hbond_distance_DH
_geom_hbond_distance_HA
_geom_hbond_distance_DA
_geom_hbond_angle_DHA
C13 H13 O2 1_545 0.93 2.42 3.244(5) 147
C7 H7B O6 2_656 0.96 2.45 3.346(5) 155
